data_2014383
loop_
_publ_author_name
'Glidewell, Christopher'
'Low, John N.'
'Skakle, Janet M. S.'
'Wardell, James L.'

_publ_section_title
;
 2-(3-Nitrophenylaminocarbonyl)benzoic acid: hydrogen-bonded sheets of
 <i>R</i>~4~^4^(22) rings
;
_journal_coeditor_code SK1880
_journal_issue 1
_journal_name_full 'Acta Crystallographica Section C'
_journal_page_first o5
_journal_page_last o7
_journal_paper_doi 10.1107/S0108270105033512
_journal_volume 62
_journal_year 2006
_chemical_formula_iupac 'C14 H10 N2 O5'
_chemical_formula_moiety 'C14 H10 N2 O5'
_chemical_formula_sum 'C14 H10 N2 O5'
_chemical_formula_weight 286.24
_chemical_name_systematic
;
2-(3-nitrophenylaminocarbonyl)benzoic acid
;
_space_group_IT_number 4
_symmetry_cell_setting monoclinic
_symmetry_space_group_name_Hall 'P 2yb'
_symmetry_space_group_name_H-M 'P 1 21 1'
_atom_sites_solution_hydrogens geom
_atom_sites_solution_primary direct
_atom_sites_solution_secondary difmap
_cell_angle_alpha 90.00
_cell_angle_beta 90.287(12)
_cell_angle_gamma 90.00
_cell_formula_units_Z 2
_cell_length_a 4.0511(9)
_cell_length_b 12.076(3)
_cell_length_c 12.771(3)
_cell_measurement_reflns_used 1471
_cell_measurement_temperature 120(2)
_cell_measurement_theta_max 27.46
_cell_measurement_theta_min 3.19
_cell_volume 624.8(3)
_computing_cell_refinement 'DENZO (Otwinowski & Minor, 1997) and COLLECT'
_computing_data_collection 'COLLECT (Nonius, 1998)'
_computing_data_reduction 'DENZO and COLLECT'
_computing_molecular_graphics 'PLATON (Spek, 2003)'
_computing_publication_material 'SHELXL97 and PRPKAPPA (Ferguson, 1999)'
_computing_structure_refinement 'OSCAIL and SHELXL97 (Sheldrick, 1997)'
_computing_structure_solution 'OSCAIL (McArdle, 2003) and SHELXS97 (Sheldrick, 1997)'
_diffrn_ambient_temperature 120(2)
_diffrn_detector_area_resol_mean 9.091
_diffrn_measured_fraction_theta_full 0.994
_diffrn_measured_fraction_theta_max 0.984
_diffrn_measurement_device_type 'Bruker Nonius KappaCCD area-detector'
_diffrn_measurement_method '\f and \w'
_diffrn_radiation_monochromator graphite
_diffrn_radiation_source 'Bruker Nonius FR591 rotating anode'
_diffrn_radiation_type 'Mo K\a'
_diffrn_radiation_wavelength 0.71073
_diffrn_reflns_av_R_equivalents 0.0998
_diffrn_reflns_av_sigmaI/netI 0.0807
_diffrn_reflns_limit_h_max 4
_diffrn_reflns_limit_h_min -5
_diffrn_reflns_limit_k_max 15
_diffrn_reflns_limit_k_min -15
_diffrn_reflns_limit_l_max 16
_diffrn_reflns_limit_l_min -16
_diffrn_reflns_number 6940
_diffrn_reflns_theta_full 26.50
_diffrn_reflns_theta_max 27.46
_diffrn_reflns_theta_min 3.19
_diffrn_standards_decay_% 0
_exptl_absorpt_coefficient_mu 0.118
_exptl_absorpt_correction_T_max 0.995
_exptl_absorpt_correction_T_min 0.943
_exptl_absorpt_correction_type multi-scan
_exptl_absorpt_process_details '(SADABS; Sheldrick, 2003)'
_exptl_crystal_colour colourless
_exptl_crystal_density_diffrn 1.522
_exptl_crystal_density_method 'not measured'
_exptl_crystal_description plate
_exptl_crystal_F_000 296
_exptl_crystal_size_max 0.40
_exptl_crystal_size_mid 0.10
_exptl_crystal_size_min 0.04
_refine_diff_density_max 0.428
_refine_diff_density_min -0.366
_refine_ls_extinction_coef 0.065(18)
_refine_ls_extinction_expression Fc^*^=kFc[1+0.001xFc^2^\l^3^/sin(2\q)]^-1/4^
_refine_ls_extinction_method 'SHELXL97 (Sheldrick, 1997)'
_refine_ls_goodness_of_fit_ref 1.106
_refine_ls_hydrogen_treatment constr
_refine_ls_matrix_type full
_refine_ls_number_parameters 192
_refine_ls_number_reflns 1471
_refine_ls_number_restraints 1
_refine_ls_restrained_S_all 1.105
_refine_ls_R_factor_all 0.1264
_refine_ls_R_factor_gt 0.0671
_refine_ls_shift/su_max 0.001
_refine_ls_shift/su_mean 0.000
_refine_ls_structure_factor_coef Fsqd
_refine_ls_weighting_details 'calc w = 1/[\s^2^(Fo^2^)+(0.105P)^2^+0.132P] where P = (Fo^2^+2Fc^2^)/3'
_refine_ls_weighting_scheme calc
_refine_ls_wR_factor_gt 0.1470
_refine_ls_wR_factor_ref 0.2008
_reflns_number_gt 923
_reflns_number_total 1471
_reflns_threshold_expression I>2\s(I)
_cod_data_source_file sk1880.cif
_cod_data_source_block II
_cod_original_sg_symbol_H-M 'P 21'
_cod_database_code 2014383
_cod_database_fobs_code 2014383

loop_
_symmetry_equiv_pos_as_xyz
'x, y, z'
'-x, y+1/2, -z'

loop_
_atom_site_label
_atom_site_fract_x
_atom_site_fract_y
_atom_site_fract_z
_atom_site_U_iso_or_equiv
_atom_site_adp_type
_atom_site_calc_flag
_atom_site_refinement_flags
_atom_site_occupancy
_atom_site_disorder_assembly
_atom_site_disorder_group
_atom_site_type_symbol
O1 0.7629(10) 0.9904(4) 0.4509(3) 0.0445(11) Uani d . 1 . . O
O21 0.8329(10) 0.6256(4) 0.6456(3) 0.0437(11) Uani d . 1 . . O
O22 0.8956(9) 0.7250(3) 0.4985(3) 0.0405(11) Uani d . 1 . . O
O31 0.8557(18) 1.0909(5) 0.1112(4) 0.0825(19) Uani d . 1 . . O
O32 0.8928(14) 0.9815(5) -0.0220(4) 0.0696(16) Uani d . 1 . . O
N1 0.3916(12) 0.8572(5) 0.4009(4) 0.0382(12) Uani d . 1 . . N
N13 0.8164(14) 1.0005(5) 0.0701(4) 0.0507(15) Uani d . 1 . . N
C1 0.4754(13) 0.8968(5) 0.5867(5) 0.0375(16) Uani d . 1 . . C
C2 0.5731(14) 0.7993(5) 0.6402(5) 0.0359(14) Uani d . 1 . . C
C3 0.4897(14) 0.7868(6) 0.7445(4) 0.0381(15) Uani d . 1 . . C
C4 0.3134(15) 0.8679(6) 0.7953(5) 0.0419(15) Uani d . 1 . . C
C5 0.2226(15) 0.9644(5) 0.7441(4) 0.0379(14) Uani d . 1 . . C
C6 0.3040(14) 0.9783(6) 0.6415(4) 0.0393(14) Uani d . 1 . . C
C11 0.4610(14) 0.8472(5) 0.2941(5) 0.0372(14) Uani d . 1 . . C
C12 0.5986(14) 0.9313(6) 0.2359(4) 0.0404(15) Uani d . 1 . . C
C13 0.6678(15) 0.9111(6) 0.1324(5) 0.0411(14) Uani d . 1 . . C
C14 0.6006(18) 0.8113(6) 0.0833(5) 0.0513(18) Uani d . 1 . . C
C15 0.4543(18) 0.7291(7) 0.1443(5) 0.0551(18) Uani d . 1 . . C
C16 0.3852(15) 0.7470(6) 0.2479(5) 0.0445(16) Uani d . 1 . . C
C17 0.5601(14) 0.9181(6) 0.4725(5) 0.0396(14) Uani d . 1 . . C
C21 0.7805(14) 0.7158(5) 0.5869(5) 0.0358(14) Uani d . 1 . . C
H1 0.2201 0.8199 0.4240 0.046 Uiso calc R 1 . . H
H3 0.5545 0.7219 0.7812 0.046 Uiso calc R 1 . . H
H4 0.2532 0.8575 0.8664 0.050 Uiso calc R 1 . . H
H5 0.1044 1.0205 0.7802 0.046 Uiso calc R 1 . . H
H6 0.2428 1.0447 0.6067 0.047 Uiso calc R 1 . . H
H12 0.6445 1.0013 0.2666 0.049 Uiso calc R 1 . . H
H14 0.6515 0.7994 0.0116 0.062 Uiso calc R 1 . . H
H15 0.4018 0.6596 0.1136 0.066 Uiso calc R 1 . . H
H16 0.2846 0.6902 0.2881 0.053 Uiso calc R 1 . . H
H21 1.0037 0.5930 0.6248 0.066 Uiso calc R 1 . . H

loop_
_atom_site_aniso_label
_atom_site_aniso_U_11
_atom_site_aniso_U_22
_atom_site_aniso_U_33
_atom_site_aniso_U_12
_atom_site_aniso_U_13
_atom_site_aniso_U_23
O1 0.047(2) 0.043(3) 0.043(2) -0.007(2) 0.0020(19) 0.004(2)
O21 0.044(2) 0.038(3) 0.049(3) 0.0054(19) 0.0084(19) 0.004(2)
O22 0.042(2) 0.040(3) 0.040(2) -0.003(2) 0.0052(18) -0.0015(19)
O31 0.133(6) 0.055(4) 0.060(3) -0.015(3) 0.031(3) -0.001(3)
O32 0.105(4) 0.061(4) 0.043(3) 0.017(3) 0.022(3) 0.006(2)
N1 0.037(3) 0.045(3) 0.032(3) -0.007(2) 0.007(2) 0.002(2)
N13 0.060(4) 0.047(4) 0.046(3) 0.008(3) 0.006(3) 0.003(3)
C1 0.034(3) 0.037(4) 0.042(3) -0.004(3) -0.003(3) -0.002(3)
C2 0.033(3) 0.033(3) 0.042(3) -0.005(2) 0.002(2) 0.001(3)
C3 0.038(3) 0.040(4) 0.036(3) 0.002(3) 0.001(3) 0.000(3)
C4 0.042(3) 0.047(4) 0.037(3) -0.001(3) 0.004(3) -0.001(3)
C5 0.043(3) 0.036(4) 0.035(3) 0.004(3) -0.001(3) -0.005(3)
C6 0.040(3) 0.036(4) 0.042(3) 0.005(3) -0.004(3) -0.002(3)
C11 0.034(3) 0.035(4) 0.042(3) 0.001(3) -0.004(3) 0.001(3)
C12 0.041(3) 0.043(4) 0.037(3) 0.000(3) 0.001(2) -0.003(3)
C13 0.042(3) 0.040(4) 0.042(3) 0.006(3) 0.001(3) 0.001(3)
C14 0.061(4) 0.057(5) 0.036(3) 0.008(4) -0.006(3) -0.001(3)
C15 0.067(4) 0.044(4) 0.055(4) 0.002(4) -0.005(3) -0.002(3)
C16 0.048(3) 0.048(4) 0.038(3) -0.008(3) 0.003(3) 0.002(3)
C17 0.037(3) 0.033(3) 0.049(4) 0.006(3) 0.000(3) -0.004(3)
C21 0.037(3) 0.026(3) 0.044(4) -0.004(3) -0.003(3) -0.001(3)

loop_
_atom_type_symbol
_atom_type_description
_atom_type_scat_dispersion_real
_atom_type_scat_dispersion_imag
_atom_type_scat_source
C C 0.0033 0.0000 'International Tables Vol C Tables 4.2.6.8 and 6.1.1.4'
H H 0.0000 0.0000 'International Tables Vol C Tables 4.2.6.8 and 6.1.1.4'
N N 0.0061 0.0000 'International Tables Vol C Tables 4.2.6.8 and 6.1.1.4'
O O 0.0106 0.0000 'International Tables Vol C Tables 4.2.6.8 and 6.1.1.4'

loop_
_geom_angle_atom_site_label_1
_geom_angle_atom_site_label_2
_geom_angle_atom_site_label_3
_geom_angle
C17 N1 C11 127.0(5)
C17 N1 H1 116.5
C11 N1 H1 116.5
C12 C11 C16 120.4(6)
C12 C11 N1 123.1(6)
C16 C11 N1 116.5(6)
C13 C12 C11 118.3(6)
C13 C12 H12 120.9
C11 C12 H12 120.9
C12 C13 C14 123.3(6)
C12 C13 N13 118.5(6)
C14 C13 N13 118.3(5)
O31 N13 O32 122.7(6)
O31 N13 C13 118.4(5)
O32 N13 C13 118.9(6)
C13 C14 C15 116.7(6)
C13 C14 H14 121.6
C15 C14 H14 121.6
C16 C15 C14 121.0(7)
C16 C15 H15 119.5
C14 C15 H15 119.5
C15 C16 C11 120.3(6)
C15 C16 H16 119.8
C11 C16 H16 119.8
C6 C1 C2 118.9(5)
C6 C1 C17 118.5(5)
C2 C1 C17 122.6(5)
C3 C2 C1 119.1(5)
C3 C2 C21 120.7(5)
C1 C2 C21 120.2(5)
O22 C21 O21 121.9(5)
O22 C21 C2 125.4(5)
O21 C21 C2 112.7(5)
C21 O21 H21 109.5
C4 C3 C2 120.4(6)
C4 C3 H3 119.8
C2 C3 H3 119.8
C3 C4 C5 120.9(6)
C3 C4 H4 119.6
C5 C4 H4 119.6
C6 C5 C4 119.5(5)
C6 C5 H5 120.3
C4 C5 H5 120.3
C5 C6 C1 121.3(6)
C5 C6 H6 119.4
C1 C6 H6 119.4
O1 C17 N1 124.6(5)
O1 C17 C1 119.2(5)
N1 C17 C1 116.1(5)

loop_
_geom_bond_atom_site_label_1
_geom_bond_atom_site_label_2
_geom_bond_site_symmetry_2
_geom_bond_distance
_geom_bond_publ_flag
C17 N1 . 1.356(8) y
C17 O1 . 1.232(7) y
N1 C11 . 1.399(7) ?
N1 H1 . 0.8800 ?
C11 C12 . 1.377(9) ?
C11 C16 . 1.380(9) ?
C12 C13 . 1.375(8) ?
C12 H12 . 0.9500 ?
C13 C14 . 1.385(10) ?
C13 N13 . 1.470(8) ?
N13 O31 . 1.222(8) ?
N13 O32 . 1.239(7) ?
C14 C15 . 1.397(10) ?
C14 H14 . 0.9500 ?
C15 C16 . 1.371(8) ?
C15 H15 . 0.9500 ?
C16 H16 . 0.9500 ?
C1 C6 . 1.394(8) ?
C1 C2 . 1.417(8) ?
C1 C17 . 1.522(8) ?
C2 C3 . 1.384(7) ?
C2 C21 . 1.480(8) ?
C21 O21 . 1.338(7) y
C21 O22 . 1.229(7) y
O21 H21 . 0.8400 ?
C3 C4 . 1.376(9) ?
C3 H3 . 0.9500 ?
C4 C5 . 1.385(9) ?
C4 H4 . 0.9500 ?
C5 C6 . 1.363(8) ?
C5 H5 . 0.9500 ?
C6 H6 . 0.9500 ?

loop_
_geom_hbond_atom_site_label_D
_geom_hbond_atom_site_label_H
_geom_hbond_atom_site_label_A
_geom_hbond_site_symmetry_A
_geom_hbond_distance_DH
_geom_hbond_distance_HA
_geom_hbond_distance_DA
_geom_hbond_angle_DHA
_geom_hbond_publ_flag
N1 H1 O22 1_455 0.88 1.99 2.857(6) 168 y
O21 H21 O1 2_746 0.84 1.84 2.624(6) 155 y

loop_
_geom_torsion_atom_site_label_1
_geom_torsion_atom_site_label_2
_geom_torsion_atom_site_label_3
_geom_torsion_atom_site_label_4
_geom_torsion
_geom_torsion_publ_flag
C12 C11 N1 C17 -31.8(9) y
C11 N1 C17 C1 -168.3(5) y
N1 C17 C1 C2 72.8(6) y
C1 C2 C21 O21 -175.9(5) y
C12 C13 N13 O31 -4.0(9) y
C17 N1 C11 C16 147.9(6) ?
C16 C11 C12 C13 -2.2(8) ?
N1 C11 C12 C13 177.6(5) ?
C11 C12 C13 C14 1.2(9) ?
C11 C12 C13 N13 -179.7(5) ?
C14 C13 N13 O31 175.2(7) ?
C12 C13 N13 O32 176.9(6) ?
C14 C13 N13 O32 -3.9(8) ?
C12 C13 C14 C15 0.2(9) ?
N13 C13 C14 C15 -178.9(6) ?
C13 C14 C15 C16 -0.6(10) ?
C14 C15 C16 C11 -0.3(10) ?
C12 C11 C16 C15 1.7(9) ?
N1 C11 C16 C15 -178.0(6) ?
C6 C1 C2 C3 1.3(8) ?
C17 C1 C2 C3 179.2(5) ?
C6 C1 C2 C21 -174.6(5) ?
C17 C1 C2 C21 3.3(8) ?
C3 C2 C21 O22 -172.0(5) ?
C1 C2 C21 O22 3.8(8) ?
C3 C2 C21 O21 8.2(7) ?
C1 C2 C3 C4 0.2(8) ?
C21 C2 C3 C4 176.1(5) ?
C2 C3 C4 C5 -1.5(9) ?
C3 C4 C5 C6 1.1(9) ?
C4 C5 C6 C1 0.4(8) ?
C2 C1 C6 C5 -1.7(8) ?
C17 C1 C6 C5 -179.7(5) ?
C11 N1 C17 O1 14.5(10) ?
C6 C1 C17 O1 68.1(7) ?
C2 C1 C17 O1 -109.9(7) ?
C6 C1 C17 N1 -109.3(7) ?

loop_
_cod_related_entry_id
_cod_related_entry_database
_cod_related_entry_code
1 ChemSpider 310028
